data_4026257
loop_
_publ_author_name
'Faiz Ahmed Khan'
'Ch. Nageswara Rao'

_publ_section_title
;
 Grob Fragmentation of Norbornyl \a-Diketones: A Route to \a-Ketoenols and
 Aromatic Compounds
;
_journal_name_full 'Journal of Organic Chemistry'
_journal_page_first 3320
_journal_page_last 3328
_journal_paper_doi 10.1021/jo200223a
_journal_volume 76
_journal_year 2011
_chemical_formula_moiety 'C10 H9 B1 Br2 F2 O6'
_chemical_formula_sum 'C10 H9 B Br2 F2 O6'
_chemical_formula_weight 433.77
_space_group_IT_number 14
_symmetry_cell_setting monoclinic
_symmetry_space_group_name_Hall '-P 2ybc'
_symmetry_space_group_name_H-M 'P 1 21/c 1'
_atom_sites_solution_hydrogens geom
_atom_sites_solution_primary direct
_atom_sites_solution_secondary difmap
_audit_creation_method SHELXL-97
_cell_angle_alpha 90.000(5)
_cell_angle_beta 99.987(5)
_cell_angle_gamma 90.000(5)
_cell_formula_units_Z 4
_cell_length_a 6.778(5)
_cell_length_b 10.779(5)
_cell_length_c 18.776(5)
_cell_measurement_temperature 100(2)
_cell_volume 1351.0(12)
_computing_cell_refinement 'SAINT 6.45 ( Bruker, 2003)'
_computing_data_collection 'SMART 5.628 (Bruker, 2003)'
_computing_data_reduction 'SAINT 6.45 ( Bruker, 2003)'
_computing_molecular_graphics 'Diamond 2.1'
_computing_publication_material 'WinGX publication routines (Farrugia, 1999)'
_computing_structure_refinement 'SHELXL-97 (Sheldrick, 1997)'
_computing_structure_solution SIR-92
_diffrn_ambient_temperature 100(2)
_diffrn_measured_fraction_theta_full 0.990
_diffrn_measured_fraction_theta_max 0.990
_diffrn_measurement_device_type 'CCD area detector'
_diffrn_measurement_method 'phi and omega scans'
_diffrn_radiation_monochromator graphite
_diffrn_radiation_source 'fine-focus sealed tube'
_diffrn_radiation_type MoK\a
_diffrn_radiation_wavelength 0.71069
_diffrn_reflns_av_R_equivalents 0.0673
_diffrn_reflns_av_sigmaI/netI 0.0590
_diffrn_reflns_limit_h_max 8
_diffrn_reflns_limit_h_min -8
_diffrn_reflns_limit_k_max 14
_diffrn_reflns_limit_k_min -14
_diffrn_reflns_limit_l_max 24
_diffrn_reflns_limit_l_min -16
_diffrn_reflns_number 8758
_diffrn_reflns_theta_full 28.28
_diffrn_reflns_theta_max 28.28
_diffrn_reflns_theta_min 2.19
_diffrn_standards_decay_% 0.5
_diffrn_standards_interval_time 60
_diffrn_standards_number 3
_exptl_absorpt_coefficient_mu 6.013
_exptl_absorpt_correction_T_max 1.1009
_exptl_absorpt_correction_T_min 0.9876
_exptl_absorpt_correction_type empirical
_exptl_absorpt_process_details 'SADABS 2.10 (Bruker 2003)'
_exptl_crystal_colour colorless
_exptl_crystal_density_diffrn 2.036
_exptl_crystal_description prism
_exptl_crystal_F_000 808
_exptl_crystal_size_max 0.18
_exptl_crystal_size_mid 0.15
_exptl_crystal_size_min 0.13
_refine_diff_density_max 1.255
_refine_diff_density_min -0.611
_refine_diff_density_rms 0.134
_refine_ls_extinction_method none
_refine_ls_goodness_of_fit_ref 1.015
_refine_ls_hydrogen_treatment constr
_refine_ls_matrix_type full
_refine_ls_number_parameters 190
_refine_ls_number_reflns 3309
_refine_ls_number_restraints 0
_refine_ls_restrained_S_all 1.015
_refine_ls_R_factor_all 0.0400
_refine_ls_R_factor_gt 0.0337
_refine_ls_shift/su_max 0.000
_refine_ls_shift/su_mean 0.000
_refine_ls_structure_factor_coef Fsqd
_refine_ls_weighting_details 'calc w=1/[\s^2^(Fo^2^)+(0.0475P)^2^+0.0000P] where P=(Fo^2^+2Fc^2^)/3'
_refine_ls_weighting_scheme calc
_refine_ls_wR_factor_gt 0.0851
_refine_ls_wR_factor_ref 0.0879
_reflns_number_gt 2876
_reflns_number_total 3309
_reflns_threshold_expression >2sigma(I)
_cod_data_source_file jo200223a_si_004.cif
_cod_data_source_block 17marem
_cod_original_formula_sum 'C10 H9 B1 Br2 F2 O6'
_cod_database_code 4026257

loop_
_symmetry_equiv_pos_as_xyz
'x, y, z'
'-x, y+1/2, -z+1/2'
'-x, -y, -z'
'x, -y-1/2, z-1/2'

loop_
_atom_site_label
_atom_site_type_symbol
_atom_site_fract_x
_atom_site_fract_y
_atom_site_fract_z
_atom_site_U_iso_or_equiv
_atom_site_adp_type
_atom_site_occupancy
_atom_site_symmetry_multiplicity
_atom_site_calc_flag
_atom_site_refinement_flags
Br1 Br 0.36649(4) 0.08377(3) 0.069348(14) 0.01787(10) Uani 1 1 d .
Br2 Br 0.34075(4) -0.13730(2) 0.178250(14) 0.01651(10) Uani 1 1 d .
O1 O -0.0005(3) 0.25056(19) 0.14283(10) 0.0197(4) Uani 1 1 d .
O2 O -0.1732(3) 0.16407(18) 0.04181(10) 0.0159(4) Uani 1 1 d .
O3 O 0.2698(3) 0.14284(18) 0.33648(10) 0.0157(4) Uani 1 1 d .
F2 F 0.1271(3) 0.25212(16) 0.42178(9) 0.0226(4) Uani 1 1 d .
F1 F 0.2983(3) 0.07474(16) 0.45499(9) 0.0212(4) Uani 1 1 d .
O6 O -0.2609(3) -0.03772(18) 0.31160(10) 0.0142(4) Uani 1 1 d .
O7 O 0.4683(3) 0.16278(18) 0.22592(10) 0.0168(4) Uani 1 1 d .
C1 C -0.0517(4) 0.1612(3) 0.10540(14) 0.0132(5) Uani 1 1 d .
C2 C 0.0132(4) 0.0287(2) 0.12635(13) 0.0127(5) Uani 1 1 d .
H2 H -0.0250 -0.0260 0.0845 0.015 Uiso 1 1 calc R
C3 C -0.0899(4) -0.0157(3) 0.18908(13) 0.0133(5) Uani 1 1 d .
H3A H -0.2302 0.0077 0.1789 0.016 Uiso 1 1 calc R
H3B H -0.0832 -0.1055 0.1919 0.016 Uiso 1 1 calc R
C4 C -0.0924(4) 0.0217(3) 0.32245(14) 0.0133(5) Uani 1 1 d .
O8 O -0.0209(3) 0.06205(18) 0.38511(10) 0.0158(4) Uani 1 1 d .
B B 0.1750(5) 0.1359(3) 0.40117(16) 0.0145(6) Uani 1 1 d .
C7 C 0.3139(4) 0.1057(2) 0.21623(14) 0.0120(5) Uani 1 1 d .
C22 C 0.2406(4) 0.0285(2) 0.14855(13) 0.0124(5) Uani 1 1 d .
C9 C 0.0043(4) 0.0377(2) 0.26053(13) 0.0122(5) Uani 1 1 d .
C10 C 0.1859(4) 0.0948(2) 0.27399(13) 0.0122(5) Uani 1 1 d .
C11 C -0.2485(5) 0.2869(3) 0.01847(15) 0.0214(6) Uani 1 1 d .
H11A H -0.3344 0.2806 -0.0278 0.032 Uiso 1 1 calc R
H11B H -0.1379 0.3406 0.0146 0.032 Uiso 1 1 calc R
H11C H -0.3228 0.3202 0.0532 0.032 Uiso 1 1 calc R
C12 C -0.3571(5) -0.0629(3) 0.37383(15) 0.0196(6) Uani 1 1 d .
H12A H -0.4799 -0.1072 0.3583 0.029 Uiso 1 1 calc R
H12B H -0.3853 0.0140 0.3958 0.029 Uiso 1 1 calc R
H12C H -0.2694 -0.1121 0.4084 0.029 Uiso 1 1 calc R

loop_
_atom_site_aniso_label
_atom_site_aniso_U_11
_atom_site_aniso_U_22
_atom_site_aniso_U_33
_atom_site_aniso_U_23
_atom_site_aniso_U_13
_atom_site_aniso_U_12
Br1 0.01838(16) 0.02110(17) 0.01457(14) -0.00082(10) 0.00405(11) -0.00401(12)
Br2 0.01644(16) 0.01128(15) 0.01989(15) -0.00055(10) -0.00223(11) 0.00157(11)
O1 0.0245(11) 0.0116(10) 0.0199(10) -0.0018(8) -0.0044(8) -0.0024(9)
O2 0.0171(10) 0.0140(10) 0.0142(9) 0.0006(7) -0.0044(8) 0.0013(8)
O3 0.0154(10) 0.0177(10) 0.0123(9) -0.0027(7) -0.0023(7) -0.0047(8)
F2 0.0286(10) 0.0136(9) 0.0260(9) -0.0052(7) 0.0061(8) 0.0008(8)
F1 0.0205(9) 0.0237(10) 0.0170(8) 0.0055(7) -0.0038(7) 0.0021(7)
O6 0.0111(10) 0.0166(10) 0.0146(9) 0.0022(7) 0.0011(7) -0.0005(8)
O7 0.0148(10) 0.0159(10) 0.0185(9) -0.0014(8) -0.0007(8) -0.0039(8)
C1 0.0092(12) 0.0156(13) 0.0144(12) 0.0031(10) 0.0006(10) -0.0002(11)
C2 0.0135(13) 0.0110(12) 0.0115(11) 0.0005(10) -0.0038(10) -0.0018(11)
C3 0.0141(13) 0.0118(13) 0.0124(12) -0.0010(10) -0.0023(10) -0.0039(11)
C4 0.0121(13) 0.0121(12) 0.0137(12) 0.0014(10) -0.0031(10) 0.0037(11)
O8 0.0174(10) 0.0173(10) 0.0124(9) -0.0015(7) 0.0012(8) -0.0006(8)
B 0.0162(16) 0.0131(15) 0.0128(13) -0.0019(11) -0.0013(11) -0.0002(12)
C7 0.0132(13) 0.0095(12) 0.0113(11) 0.0008(10) -0.0033(10) 0.0012(11)
C22 0.0164(13) 0.0106(12) 0.0108(11) -0.0006(10) 0.0039(10) -0.0022(11)
C9 0.0132(13) 0.0118(12) 0.0105(11) -0.0005(10) -0.0013(10) -0.0009(11)
C10 0.0147(13) 0.0106(12) 0.0106(11) 0.0001(9) -0.0001(10) 0.0009(11)
C11 0.0248(16) 0.0166(14) 0.0205(13) 0.0060(11) -0.0026(12) 0.0080(13)
C12 0.0176(14) 0.0253(15) 0.0174(13) 0.0020(11) 0.0078(11) -0.0007(13)

loop_
_atom_type_symbol
_atom_type_description
_atom_type_scat_dispersion_real
_atom_type_scat_dispersion_imag
_atom_type_scat_source
C C 0.0033 0.0016 'International Tables Vol C Tables 4.2.6.8 and 6.1.1.4'
H H 0.0000 0.0000 'International Tables Vol C Tables 4.2.6.8 and 6.1.1.4'
O O 0.0106 0.0060 'International Tables Vol C Tables 4.2.6.8 and 6.1.1.4'
Br Br -0.2901 2.4595 'International Tables Vol C Tables 4.2.6.8 and 6.1.1.4'
B B 0.0013 0.0007 'International Tables Vol C Tables 4.2.6.8 and 6.1.1.4'
F F 0.0171 0.0103 'International Tables Vol C Tables 4.2.6.8 and 6.1.1.4'

loop_
_geom_angle_atom_site_label_1
_geom_angle_atom_site_label_2
_geom_angle_atom_site_label_3
_geom_angle
C1 O2 C11 114.9(2)
C10 O3 B 122.1(2)
C4 O6 C12 118.1(2)
O1 C1 O2 125.2(3)
O1 C1 C2 123.7(2)
O2 C1 C2 111.1(2)
C22 C2 C1 107.7(2)
C22 C2 C3 111.1(2)
C1 C2 C3 109.7(2)
C9 C3 C2 112.6(2)
O8 C4 O6 120.0(2)
O8 C4 C9 123.6(3)
O6 C4 C9 116.4(2)
C4 O8 B 122.6(2)
F1 B F2 112.2(2)
F1 B O3 109.7(2)
F2 B O3 110.2(2)
F1 B O8 107.1(2)
F2 B O8 106.9(2)
O3 B O8 110.6(2)
O7 C7 C10 121.8(2)
O7 C7 C22 123.7(2)
C10 C7 C22 114.3(2)
C2 C22 C7 113.2(2)
C2 C22 Br1 110.45(18)
C7 C22 Br1 110.42(18)
C2 C22 Br2 111.28(18)
C7 C22 Br2 102.33(18)
Br1 C22 Br2 108.84(12)
C10 C9 C4 115.3(2)
C10 C9 C3 124.9(2)
C4 C9 C3 119.6(2)
O3 C10 C9 125.5(2)
O3 C10 C7 113.4(2)
C9 C10 C7 121.2(2)

loop_
_geom_bond_atom_site_label_1
_geom_bond_atom_site_label_2
_geom_bond_distance
Br1 C22 1.932(2)
Br2 C22 1.958(3)
O1 C1 1.207(3)
O2 C1 1.328(3)
O2 C11 1.458(3)
O3 C10 1.318(3)
O3 B 1.471(3)
F2 B 1.367(3)
F1 B 1.364(4)
O6 C4 1.294(3)
O6 C12 1.459(3)
O7 C7 1.200(3)
C1 C2 1.526(4)
C2 C22 1.525(4)
C2 C3 1.546(3)
C3 C9 1.497(4)
C4 O8 1.269(3)
C4 C9 1.440(4)
O8 B 1.533(4)
C7 C10 1.507(4)
C7 C22 1.528(4)
C9 C10 1.360(4)
